data_4111235
loop_
_publ_author_name
'Albert Epshteyn'
'Peter Y. Zavalij'
'Lawrence R. Sita'

_publ_section_title
;
 High-Oxidation-State Neutral and Cationic Tantalum(IV) Alkyl Complexes
 That Are Stable toward \b-Hydrogen and \b-Methyl Eliminations
;
_journal_name_full 'Journal of the American Chemical Society'
_journal_page_first 16052
_journal_page_last 16053
_journal_paper_doi 10.1021/ja067011y
_journal_volume 128
_journal_year 2006
_chemical_formula_moiety 'C23 H44 N2 Ta'
_chemical_formula_sum 'C23 H44 N2 Ta'
_chemical_formula_weight 529.55
_chemical_name_systematic ?
_space_group_IT_number 14
_symmetry_cell_setting monoclinic
_symmetry_space_group_name_Hall '-P 2yn'
_symmetry_space_group_name_H-M 'P 1 21/n 1'
_atom_sites_solution_hydrogens geom
_atom_sites_solution_primary direct
_atom_sites_solution_secondary difmap
_audit_creation_method 'SHELXL-97 & ZCIF'
_cell_angle_alpha 90.00
_cell_angle_beta 92.2070(10)
_cell_angle_gamma 90.00
_cell_formula_units_Z 4
_cell_length_a 8.9996(3)
_cell_length_b 14.7479(5)
_cell_length_c 18.1540(6)
_cell_measurement_reflns_used 6000
_cell_measurement_temperature 223(2)
_cell_measurement_theta_max 29.6
_cell_measurement_theta_min 2.2
_cell_volume 2407.71(14)
_computing_cell_refinement 'SAINT (Bruker, 1999)'
_computing_data_collection 'SMART (Bruker, 1999)'
_computing_data_reduction SAINT
_computing_molecular_graphics 'XSHEL (Bruker, 1999)'
_computing_publication_material SHELXL-97
_computing_structure_refinement 'SHELXL-97 (Sheldrick, 1997)'
_computing_structure_solution 'SHELXS-97 (Sheldrick, 1990)'
_diffrn_ambient_temperature 223(2)
_diffrn_detector 'CCD area detector'
_diffrn_detector_area_resol_mean 8.33
_diffrn_detector_type 'Bruker Smart1000'
_diffrn_measured_fraction_theta_full 0.985
_diffrn_measured_fraction_theta_max 0.985
_diffrn_measurement_details 606,606
_diffrn_measurement_device_type 'three-circle diffractometer'
_diffrn_measurement_method '\w scans'
_diffrn_measurement_specimen_support 'glass capillary'
_diffrn_orient_matrix_type standard
_diffrn_orient_matrix_UB_11 -0.0029738
_diffrn_orient_matrix_UB_12 0.0100394
_diffrn_orient_matrix_UB_13 -0.0545138
_diffrn_orient_matrix_UB_21 0.1104479
_diffrn_orient_matrix_UB_22 0.0078463
_diffrn_orient_matrix_UB_23 0.0015830
_diffrn_orient_matrix_UB_31 0.0125591
_diffrn_orient_matrix_UB_32 -0.0665984
_diffrn_orient_matrix_UB_33 -0.0080343
_diffrn_radiation_monochromator graphite
_diffrn_radiation_source 'fine-focus sealed tube'
_diffrn_radiation_type MoK\a
_diffrn_radiation_wavelength 0.71073
_diffrn_reflns_av_R_equivalents 0.0188
_diffrn_reflns_av_sigmaI/netI 0.0220
_diffrn_reflns_limit_h_max 9
_diffrn_reflns_limit_h_min -11
_diffrn_reflns_limit_k_max 18
_diffrn_reflns_limit_k_min -19
_diffrn_reflns_limit_l_max 23
_diffrn_reflns_limit_l_min -23
_diffrn_reflns_number 13890
_diffrn_reflns_theta_full 27.49
_diffrn_reflns_theta_max 27.49
_diffrn_reflns_theta_min 2.57
_diffrn_source_current 20
_diffrn_source_voltage 50
_diffrn_standards_decay_% 0.00
_exptl_absorpt_coefficient_mu 4.574
_exptl_absorpt_correction_T_max 0.619
_exptl_absorpt_correction_T_min 0.205
_exptl_absorpt_correction_type multi-scan
_exptl_absorpt_process_details 'SADABS (Sheldrick, 1996)'
_exptl_crystal_colour red
_exptl_crystal_density_diffrn 1.461
_exptl_crystal_density_method not_measured
_exptl_crystal_description plate
_exptl_crystal_F_000 1076
_exptl_crystal_id 'Sita/Epshteyn AE552'
_exptl_crystal_size_max 0.385
_exptl_crystal_size_mid 0.330
_exptl_crystal_size_min 0.105
_refine_diff_density_max 1.047
_refine_diff_density_min -0.799
_refine_diff_density_rms 0.076
_refine_ls_extinction_method none
_refine_ls_goodness_of_fit_ref 1.000
_refine_ls_hydrogen_treatment constr
_refine_ls_matrix_type full
_refine_ls_number_parameters 265
_refine_ls_number_reflns 5443
_refine_ls_number_restraints 28
_refine_ls_restrained_S_all 1.004
_refine_ls_R_factor_all 0.0375
_refine_ls_R_factor_gt 0.0217
_refine_ls_shift/su_max 0.001
_refine_ls_shift/su_mean 0.000
_refine_ls_structure_factor_coef Fsqd
_refine_ls_weighting_details 'w=1/[\s^2^(Fo^2^)+(0.024P)^2^+1.7P], P=(max(Fo^2^,0)+2Fc^2^)/3'
_refine_ls_weighting_scheme calc
_refine_ls_wR_factor_gt 0.0517
_refine_ls_wR_factor_ref 0.0570
_reflns_number_gt 3748
_reflns_number_total 5443
_reflns_threshold_expression >2sigma(I)
_cod_data_source_file ja067011ysi20061102_121223.cif
_cod_data_source_block Cp*Ta(Me)(i-Bu)[N(iPr)C(Me)N(iPr)]
_cod_original_sg_symbol_H-M 'P 21/n'
_cod_database_code 4111235

loop_
_symmetry_equiv_pos_as_xyz
'x, y, z'
'-x+1/2, y+1/2, -z+1/2'
'-x, -y, -z'
'x-1/2, -y-1/2, z-1/2'

loop_
_atom_site_label
_atom_site_type_symbol
_atom_site_fract_x
_atom_site_fract_y
_atom_site_fract_z
_atom_site_U_iso_or_equiv
_atom_site_adp_type
_atom_site_occupancy
_atom_site_symmetry_multiplicity
_atom_site_calc_flag
_atom_site_refinement_flags
_atom_site_disorder_assembly
_atom_site_disorder_group
Ta1 Ta 0.629283(12) 0.251142(8) 0.180968(6) 0.03387(5) Uani 1 1 d . . .
C1 C 0.8665(3) 0.3518(2) 0.1863(2) 0.0498(8) Uani 1 1 d . . .
C2 C 1.0259(4) 0.3848(3) 0.1825(3) 0.0819(14) Uani 1 1 d . A .
H21 H 1.0402 0.4373 0.2140 0.123 Uiso 1 1 calc RD . .
H22 H 1.0459 0.4011 0.1321 0.123 Uiso 1 1 calc R . .
H23 H 1.0933 0.3369 0.1989 0.123 Uiso 1 1 calc R . .
N1 N 0.8094(3) 0.3106(2) 0.24449(15) 0.0510(7) Uani 0.705(6) 1 d PDU A 1
C3 C 0.8744(7) 0.2871(4) 0.3187(3) 0.0602(19) Uani 0.705(6) 1 d PDU A 1
H3 H 0.7966 0.2555 0.3459 0.072 Uiso 0.705(6) 1 calc PR A 1
C4 C 0.9154(8) 0.3737(4) 0.3613(3) 0.085(2) Uani 0.705(6) 1 d PDU A 1
H41 H 0.9525 0.3579 0.4105 0.127 Uiso 0.705(6) 1 calc PR A 1
H42 H 0.8279 0.4117 0.3646 0.127 Uiso 0.705(6) 1 calc PR A 1
H43 H 0.9917 0.4063 0.3358 0.127 Uiso 0.705(6) 1 calc PR A 1
C5 C 1.0082(15) 0.2241(10) 0.3162(5) 0.095(3) Uani 0.705(6) 1 d PDU A 1
H51 H 0.9825 0.1714 0.2863 0.143 Uiso 0.705(6) 1 calc PR A 1
H52 H 1.0368 0.2047 0.3658 0.143 Uiso 0.705(6) 1 calc PR A 1
H53 H 1.0905 0.2558 0.2948 0.143 Uiso 0.705(6) 1 calc PR A 1
N1A N 0.8094(3) 0.3106(2) 0.24449(15) 0.0510(7) Uani 0.295(6) 1 d PD A 2
C3A C 0.9195(12) 0.3167(10) 0.3079(5) 0.0602(19) Uani 0.295(6) 1 d PD A 2
H3A H 0.9807 0.3720 0.3029 0.072 Uiso 0.295(6) 1 calc PRD A 2
C4A C 0.8319(18) 0.3226(12) 0.3787(4) 0.085(2) Uani 0.295(6) 1 d PD A 2
H41A H 0.9006 0.3234 0.4212 0.127 Uiso 0.295(6) 1 calc PR A 2
H42A H 0.7666 0.2705 0.3817 0.127 Uiso 0.295(6) 1 calc PR A 2
H43A H 0.7730 0.3778 0.3780 0.127 Uiso 0.295(6) 1 calc PR A 2
C5A C 1.021(3) 0.233(2) 0.3123(10) 0.095(3) Uani 0.295(6) 1 d PD A 2
H51A H 0.9626 0.1802 0.3241 0.143 Uiso 0.295(6) 1 calc PR A 2
H52A H 1.0980 0.2424 0.3504 0.143 Uiso 0.295(6) 1 calc PR A 2
H53A H 1.0662 0.2242 0.2652 0.143 Uiso 0.295(6) 1 calc PR A 2
N2 N 0.7667(3) 0.35550(17) 0.12930(13) 0.0413(6) Uani 1 1 d D A .
C6 C 0.8057(4) 0.3984(2) 0.05932(18) 0.0522(9) Uani 1 1 d D . .
H6 H 0.9061 0.3773 0.0469 0.056(10) Uiso 1 1 calc R A .
C7 C 0.8099(5) 0.5015(2) 0.0661(2) 0.0780(13) Uani 1 1 d D A .
H71 H 0.7118 0.5238 0.0771 0.117 Uiso 1 1 calc R . .
H72 H 0.8405 0.5277 0.0200 0.117 Uiso 1 1 calc R . .
H73 H 0.8803 0.5187 0.1055 0.117 Uiso 1 1 calc R . .
C8 C 0.6977(5) 0.3714(3) -0.00320(18) 0.0724(12) Uani 1 1 d D A .
H81 H 0.7019 0.3062 -0.0104 0.109 Uiso 1 1 calc R . .
H82 H 0.7247 0.4018 -0.0481 0.109 Uiso 1 1 calc R . .
H83 H 0.5977 0.3887 0.0090 0.109 Uiso 1 1 calc R . .
C9 C 0.6929(4) 0.1231(2) 0.2379(2) 0.0617(10) Uani 1 1 d . A .
H91 H 0.7915 0.1050 0.2237 0.093 Uiso 1 1 calc R . .
H92 H 0.6220 0.0760 0.2240 0.093 Uiso 1 1 calc R . .
H93 H 0.6931 0.1323 0.2908 0.093 Uiso 1 1 calc R . .
C10 C 0.6374(4) 0.1608(2) 0.08102(19) 0.0486(8) Uani 1 1 d . A .
H101 H 0.5532 0.1189 0.0833 0.053(10) Uiso 1 1 calc R . .
H102 H 0.6180 0.1995 0.0378 0.085(13) Uiso 1 1 calc R . .
C11 C 0.7748(4) 0.1032(3) 0.0649(2) 0.0592(10) Uani 1 1 d . . .
H11 H 0.7851 0.0579 0.1051 0.081(13) Uiso 1 1 calc R A .
C12 C 0.9177(4) 0.1550(3) 0.0651(3) 0.0846(14) Uani 1 1 d . A .
H121 H 0.9407 0.1779 0.1144 0.127 Uiso 1 1 calc R . .
H122 H 0.9079 0.2055 0.0310 0.127 Uiso 1 1 calc R . .
H123 H 0.9971 0.1154 0.0502 0.127 Uiso 1 1 calc R . .
C13 C 0.7516(5) 0.0499(3) -0.0067(2) 0.0859(14) Uani 1 1 d . A .
H131 H 0.7449 0.0916 -0.0480 0.129 Uiso 1 1 calc R . .
H132 H 0.6604 0.0150 -0.0049 0.129 Uiso 1 1 calc R . .
H133 H 0.8349 0.0091 -0.0126 0.129 Uiso 1 1 calc R . .
C20 C 0.3770(3) 0.2078(2) 0.1954(2) 0.0477(8) Uani 1 1 d . A .
C21 C 0.3738(3) 0.2761(2) 0.1402(2) 0.0479(8) Uani 1 1 d . A .
C22 C 0.4217(3) 0.3580(2) 0.1746(2) 0.0467(8) Uani 1 1 d . A .
C23 C 0.4538(3) 0.3410(2) 0.2494(2) 0.0491(8) Uani 1 1 d . A .
C24 C 0.4261(4) 0.2480(2) 0.2629(2) 0.0488(8) Uani 1 1 d . A .
C25 C 0.3164(4) 0.1120(2) 0.1851(3) 0.0773(13) Uani 1 1 d . . .
H251 H 0.2095 0.1125 0.1902 0.116 Uiso 1 1 calc R A .
H252 H 0.3620 0.0724 0.2222 0.116 Uiso 1 1 calc R . .
H253 H 0.3391 0.0901 0.1364 0.116 Uiso 1 1 calc R . .
C26 C 0.3140(5) 0.2651(3) 0.0619(2) 0.0719(12) Uani 1 1 d . . .
H261 H 0.3418 0.2060 0.0435 0.108 Uiso 1 1 calc R A .
H262 H 0.3551 0.3120 0.0313 0.108 Uiso 1 1 calc R . .
H263 H 0.2064 0.2703 0.0607 0.108 Uiso 1 1 calc R . .
C27 C 0.4242(4) 0.4502(2) 0.1403(3) 0.0760(13) Uani 1 1 d . . .
H271 H 0.5140 0.4817 0.1568 0.114 Uiso 1 1 calc R A .
H272 H 0.3380 0.4843 0.1548 0.114 Uiso 1 1 calc R . .
H273 H 0.4223 0.4442 0.0871 0.114 Uiso 1 1 calc R . .
C28 C 0.4984(5) 0.4111(3) 0.3059(2) 0.0805(13) Uani 1 1 d . . .
H281 H 0.5663 0.4540 0.2847 0.121 Uiso 1 1 calc R A .
H282 H 0.5470 0.3817 0.3482 0.121 Uiso 1 1 calc R . .
H283 H 0.4107 0.4429 0.3215 0.121 Uiso 1 1 calc R . .
C29 C 0.4293(5) 0.2035(4) 0.3374(2) 0.0797(13) Uani 1 1 d . . .
H291 H 0.3487 0.2270 0.3657 0.120 Uiso 1 1 calc R A .
H292 H 0.5235 0.2163 0.3630 0.120 Uiso 1 1 calc R . .
H293 H 0.4178 0.1385 0.3314 0.120 Uiso 1 1 calc R . .

loop_
_atom_site_aniso_label
_atom_site_aniso_U_11
_atom_site_aniso_U_22
_atom_site_aniso_U_33
_atom_site_aniso_U_23
_atom_site_aniso_U_13
_atom_site_aniso_U_12
Ta1 0.03127(7) 0.03597(7) 0.03464(7) 0.00310(5) 0.00478(5) 0.00518(5)
C1 0.0347(17) 0.055(2) 0.059(2) -0.0193(17) 0.0045(16) 0.0030(15)
C2 0.040(2) 0.109(4) 0.097(3) -0.028(3) 0.008(2) -0.017(2)
N1 0.0447(16) 0.0660(19) 0.0418(16) -0.0026(14) -0.0065(13) 0.0107(14)
C3 0.062(4) 0.067(4) 0.050(3) 0.004(2) -0.020(3) 0.007(3)
C4 0.107(6) 0.087(5) 0.058(4) -0.007(3) -0.033(4) 0.005(4)
C5 0.078(4) 0.110(5) 0.094(4) -0.004(3) -0.040(3) 0.039(4)
N1A 0.0447(16) 0.0660(19) 0.0418(16) -0.0026(14) -0.0065(13) 0.0107(14)
C3A 0.062(4) 0.067(4) 0.050(3) 0.004(2) -0.020(3) 0.007(3)
C4A 0.107(6) 0.087(5) 0.058(4) -0.007(3) -0.033(4) 0.005(4)
C5A 0.078(4) 0.110(5) 0.094(4) -0.004(3) -0.040(3) 0.039(4)
N2 0.0422(15) 0.0481(15) 0.0339(14) -0.0019(11) 0.0044(11) -0.0037(11)
C6 0.066(2) 0.0436(18) 0.049(2) 0.0012(15) 0.0195(18) -0.0042(16)
C7 0.111(4) 0.054(2) 0.071(3) 0.001(2) 0.027(3) -0.015(2)
C8 0.119(4) 0.060(2) 0.038(2) 0.0036(17) 0.005(2) 0.001(2)
C9 0.072(3) 0.052(2) 0.062(2) 0.0147(18) 0.011(2) 0.0155(18)
C10 0.0472(19) 0.0443(18) 0.054(2) -0.0056(16) 0.0039(16) 0.0051(15)
C11 0.061(2) 0.057(2) 0.060(2) -0.0109(19) 0.0053(19) 0.0119(18)
C12 0.051(2) 0.090(3) 0.114(4) -0.027(3) 0.014(2) 0.015(2)
C13 0.090(3) 0.084(3) 0.084(3) -0.033(3) 0.012(3) 0.016(3)
C20 0.0338(17) 0.0432(17) 0.067(2) -0.0011(17) 0.0130(16) -0.0009(14)
C21 0.0312(16) 0.0565(19) 0.056(2) -0.0004(16) 0.0025(15) 0.0092(14)
C22 0.0295(16) 0.0410(17) 0.070(2) 0.0071(16) 0.0121(15) 0.0085(13)
C23 0.0369(17) 0.0500(19) 0.061(2) -0.0114(16) 0.0115(16) 0.0044(14)
C24 0.0380(16) 0.059(2) 0.0505(19) 0.0078(18) 0.0145(14) 0.0052(15)
C25 0.060(2) 0.051(2) 0.122(4) -0.003(2) 0.018(2) -0.0136(19)
C26 0.045(2) 0.104(4) 0.066(3) -0.007(2) -0.0082(19) 0.016(2)
C27 0.065(3) 0.052(2) 0.113(4) 0.024(2) 0.024(2) 0.0218(19)
C28 0.065(3) 0.080(3) 0.097(4) -0.039(3) 0.010(2) 0.008(2)
C29 0.068(3) 0.110(4) 0.062(3) 0.022(3) 0.028(2) 0.013(3)

loop_
_atom_type_symbol
_atom_type_description
_atom_type_scat_dispersion_real
_atom_type_scat_dispersion_imag
_atom_type_scat_source
C C 0.0033 0.0016 'International Tables Vol C Tables 4.2.6.8 and 6.1.1.4'
H H 0.0000 0.0000 'International Tables Vol C Tables 4.2.6.8 and 6.1.1.4'
N N 0.0061 0.0033 'International Tables Vol C Tables 4.2.6.8 and 6.1.1.4'
Ta Ta -0.7052 6.5227 'International Tables Vol C Tables 4.2.6.8 and 6.1.1.4'

loop_
_geom_angle_atom_site_label_1
_geom_angle_atom_site_label_2
_geom_angle_atom_site_label_3
_geom_angle
N1 Ta1 N2 61.17(10)
N1 Ta1 C9 85.49(12)
N2 Ta1 C9 130.79(12)
N1 Ta1 C10 128.92(11)
N2 Ta1 C10 91.96(11)
C9 Ta1 C10 81.70(13)
N1 Ta1 C20 139.07(12)
N2 Ta1 C20 141.81(11)
C9 Ta1 C20 87.16(13)
C10 Ta1 C20 89.47(12)
N1 Ta1 C24 104.67(12)
N2 Ta1 C24 136.84(10)
C9 Ta1 C24 83.35(12)
C10 Ta1 C24 122.41(12)
C20 Ta1 C24 34.42(12)
N1 Ta1 C21 142.59(11)
N2 Ta1 C21 107.82(11)
C9 Ta1 C21 119.87(13)
C10 Ta1 C21 84.48(12)
C20 Ta1 C21 34.42(12)
C24 Ta1 C21 56.92(12)
N1 Ta1 C23 89.69(11)
N2 Ta1 C23 102.83(10)
C9 Ta1 C23 112.72(13)
C10 Ta1 C23 140.64(12)
C20 Ta1 C23 56.71(11)
C24 Ta1 C23 34.05(10)
C21 Ta1 C23 56.35(12)
N1 Ta1 C22 108.84(11)
N2 Ta1 C22 88.29(10)
C9 Ta1 C22 138.99(12)
C10 Ta1 C22 113.06(12)
C20 Ta1 C22 56.50(10)
C24 Ta1 C22 56.13(11)
C21 Ta1 C22 33.94(11)
C23 Ta1 C22 33.33(11)
N1 C1 N2 111.2(3)
N1 C1 C2 125.0(3)
N2 C1 C2 123.7(3)
C1 C2 H21 109.5
C1 C2 H22 109.5
H21 C2 H22 109.5
C1 C2 H23 109.5
H21 C2 H23 109.5
H22 C2 H23 109.5
C1 N1 C3 132.1(4)
C1 N1 Ta1 93.81(19)
C3 N1 Ta1 130.9(3)
N1 C3 C5 113.5(5)
N1 C3 C4 110.0(4)
C5 C3 C4 110.4(7)
N1 C3 H3 107.6
C5 C3 H3 107.6
C4 C3 H3 107.6
C5A C3A C4A 109.0(9)
C5A C3A H3A 109.6
C4A C3A H3A 109.6
C3A C4A H41A 109.5
C3A C4A H42A 109.5
H41A C4A H42A 109.5
C3A C4A H43A 109.5
H41A C4A H43A 109.5
H42A C4A H43A 109.5
C3A C5A H51A 109.5
C3A C5A H52A 109.5
H51A C5A H52A 109.5
C3A C5A H53A 109.5
H51A C5A H53A 109.5
H52A C5A H53A 109.5
C1 N2 C6 120.5(3)
C1 N2 Ta1 90.7(2)
C6 N2 Ta1 145.3(2)
N2 C6 C8 111.4(3)
N2 C6 C7 111.4(3)
C8 C6 C7 109.6(3)
N2 C6 H6 108.1
C8 C6 H6 108.1
C7 C6 H6 108.1
C6 C7 H71 109.5
C6 C7 H72 109.5
H71 C7 H72 109.5
C6 C7 H73 109.5
H71 C7 H73 109.5
H72 C7 H73 109.5
C6 C8 H81 109.5
C6 C8 H82 109.5
H81 C8 H82 109.5
C6 C8 H83 109.5
H81 C8 H83 109.5
H82 C8 H83 109.5
Ta1 C9 H91 109.5
Ta1 C9 H92 109.5
H91 C9 H92 109.5
Ta1 C9 H93 109.5
H91 C9 H93 109.5
H92 C9 H93 109.5
C11 C10 Ta1 122.1(2)
C11 C10 H101 106.8
Ta1 C10 H101 106.8
C11 C10 H102 106.8
Ta1 C10 H102 106.8
H101 C10 H102 106.7
C12 C11 C13 110.8(3)
C12 C11 C10 114.5(3)
C13 C11 C10 111.3(3)
C12 C11 H11 106.6
C13 C11 H11 106.6
C10 C11 H11 106.6
C11 C12 H121 109.5
C11 C12 H122 109.5
H121 C12 H122 109.5
C11 C12 H123 109.5
H121 C12 H123 109.5
H122 C12 H123 109.5
C11 C13 H131 109.5
C11 C13 H132 109.5
H131 C13 H132 109.5
C11 C13 H133 109.5
H131 C13 H133 109.5
H132 C13 H133 109.5
C24 C20 C21 108.1(3)
C24 C20 C25 126.3(3)
C21 C20 C25 125.0(4)
C24 C20 Ta1 73.51(18)
C21 C20 Ta1 74.08(18)
C25 C20 Ta1 125.0(2)
C22 C21 C20 107.2(3)
C22 C21 C26 126.6(3)
C20 C21 C26 125.8(3)
C22 C21 Ta1 74.10(18)
C20 C21 Ta1 71.50(17)
C26 C21 Ta1 124.9(2)
C23 C22 C21 108.8(3)
C23 C22 C27 124.1(3)
C21 C22 C27 126.8(4)
C23 C22 Ta1 73.14(17)
C21 C22 Ta1 71.96(17)
C27 C22 Ta1 125.6(2)
C22 C23 C24 108.0(3)
C22 C23 C28 125.5(3)
C24 C23 C28 126.4(4)
C22 C23 Ta1 73.53(18)
C24 C23 Ta1 71.53(18)
C28 C23 Ta1 124.2(2)
C20 C24 C23 107.9(3)
C20 C24 C29 126.2(4)
C23 C24 C29 125.5(4)
C20 C24 Ta1 72.06(18)
C23 C24 Ta1 74.43(18)
C29 C24 Ta1 125.3(2)
C20 C25 H251 109.5
C20 C25 H252 109.5
H251 C25 H252 109.5
C20 C25 H253 109.5
H251 C25 H253 109.5
H252 C25 H253 109.5
C21 C26 H261 109.5
C21 C26 H262 109.5
H261 C26 H262 109.5
C21 C26 H263 109.5
H261 C26 H263 109.5
H262 C26 H263 109.5
C22 C27 H271 109.5
C22 C27 H272 109.5
H271 C27 H272 109.5
C22 C27 H273 109.5
H271 C27 H273 109.5
H272 C27 H273 109.5
C23 C28 H281 109.5
C23 C28 H282 109.5
H281 C28 H282 109.5
C23 C28 H283 109.5
H281 C28 H283 109.5
H282 C28 H283 109.5
C24 C29 H291 109.5
C24 C29 H292 109.5
H291 C29 H292 109.5
C24 C29 H293 109.5
H291 C29 H293 109.5
H292 C29 H293 109.5

loop_
_geom_bond_atom_site_label_1
_geom_bond_atom_site_label_2
_geom_bond_distance
Ta1 N1 2.141(3)
Ta1 N2 2.206(2)
Ta1 C9 2.217(3)
Ta1 C10 2.255(3)
Ta1 C20 2.382(3)
Ta1 C24 2.401(3)
Ta1 C21 2.416(3)
Ta1 C23 2.439(3)
Ta1 C22 2.444(3)
C1 N1 1.337(4)
C1 N2 1.345(4)
C1 C2 1.519(5)
C2 H21 0.9700
C2 H22 0.9700
C2 H23 0.9700
N1 C3 1.488(5)
C3 C5 1.524(7)
C3 C4 1.530(6)
C3 H3 0.9900
C4 H41 0.9700
C4 H42 0.9700
C4 H43 0.9700
C5 H51 0.9700
C5 H52 0.9700
C5 H53 0.9700
C3A C5A 1.533(9)
C3A C4A 1.536(9)
C3A H3A 0.9900
C4A H41A 0.9700
C4A H42A 0.9700
C4A H43A 0.9700
C5A H51A 0.9700
C5A H52A 0.9700
C5A H53A 0.9700
N2 C6 1.474(4)
C6 C8 1.519(4)
C6 C7 1.526(4)
C6 H6 0.9900
C7 H71 0.9700
C7 H72 0.9700
C7 H73 0.9700
C8 H81 0.9700
C8 H82 0.9700
C8 H83 0.9700
C9 H91 0.9700
C9 H92 0.9700
C9 H93 0.9700
C10 C11 1.537(4)
C10 H101 0.9800
C10 H102 0.9800
C11 C12 1.496(5)
C11 C13 1.526(5)
C11 H11 0.9900
C12 H121 0.9700
C12 H122 0.9700
C12 H123 0.9700
C13 H131 0.9700
C13 H132 0.9700
C13 H133 0.9700
C20 C24 1.416(5)
C20 C21 1.420(5)
C20 C25 1.524(5)
C21 C22 1.419(5)
C21 C26 1.509(5)
C22 C23 1.400(5)
C22 C27 1.496(4)
C23 C24 1.417(4)
C23 C28 1.500(5)
C24 C29 1.502(5)
C25 H251 0.9700
C25 H252 0.9700
C25 H253 0.9700
C26 H261 0.9700
C26 H262 0.9700
C26 H263 0.9700
C27 H271 0.9700
C27 H272 0.9700
C27 H273 0.9700
C28 H281 0.9700
C28 H282 0.9700
C28 H283 0.9700
C29 H291 0.9700
C29 H292 0.9700
C29 H293 0.9700

loop_
_geom_torsion_atom_site_label_1
_geom_torsion_atom_site_label_2
_geom_torsion_atom_site_label_3
_geom_torsion_atom_site_label_4
_geom_torsion
N2 C1 N1 C3 177.7(4)
C2 C1 N1 C3 1.5(6)
N2 C1 N1 Ta1 16.8(3)
C2 C1 N1 Ta1 -159.4(3)
N2 Ta1 N1 C1 -10.80(18)
C9 Ta1 N1 C1 131.5(2)
C10 Ta1 N1 C1 56.0(2)
C20 Ta1 N1 C1 -148.1(2)
C24 Ta1 N1 C1 -146.58(19)
C21 Ta1 N1 C1 -92.5(3)
C23 Ta1 N1 C1 -115.7(2)
C22 Ta1 N1 C1 -87.9(2)
N2 Ta1 N1 C3 -172.1(4)
C9 Ta1 N1 C3 -29.8(4)
C10 Ta1 N1 C3 -105.3(4)
C20 Ta1 N1 C3 50.6(4)
C24 Ta1 N1 C3 52.1(4)
C21 Ta1 N1 C3 106.2(4)
C23 Ta1 N1 C3 83.0(4)
C22 Ta1 N1 C3 110.8(4)
C1 N1 C3 C5 -59.8(10)
Ta1 N1 C3 C5 94.6(10)
C1 N1 C3 C4 64.4(7)
Ta1 N1 C3 C4 -141.1(4)
N1 C1 N2 C6 179.8(3)
C2 C1 N2 C6 -3.9(5)
N1 C1 N2 Ta1 -16.2(3)
C2 C1 N2 Ta1 160.1(3)
N1 Ta1 N2 C1 10.71(18)
C9 Ta1 N2 C1 -42.9(2)
C10 Ta1 N2 C1 -123.61(19)
C20 Ta1 N2 C1 144.8(2)
C24 Ta1 N2 C1 91.3(2)
C21 Ta1 N2 C1 151.56(18)
C23 Ta1 N2 C1 93.14(19)
C22 Ta1 N2 C1 123.37(19)
N1 Ta1 N2 C6 166.0(4)
C9 Ta1 N2 C6 112.4(4)
C10 Ta1 N2 C6 31.7(4)
C20 Ta1 N2 C6 -59.9(4)
C24 Ta1 N2 C6 -113.4(4)
C21 Ta1 N2 C6 -53.1(4)
C23 Ta1 N2 C6 -111.5(4)
C22 Ta1 N2 C6 -81.3(4)
C1 N2 C6 C8 163.2(3)
Ta1 N2 C6 C8 12.2(5)
C1 N2 C6 C7 -74.1(4)
Ta1 N2 C6 C7 134.9(3)
N1 Ta1 C10 C11 24.0(4)
N2 Ta1 C10 C11 77.6(3)
C9 Ta1 C10 C11 -53.3(3)
C20 Ta1 C10 C11 -140.6(3)
C24 Ta1 C10 C11 -130.0(3)
C21 Ta1 C10 C11 -174.7(3)
C23 Ta1 C10 C11 -169.3(3)
C22 Ta1 C10 C11 166.6(3)
Ta1 C10 C11 C12 -52.4(5)
Ta1 C10 C11 C13 -179.0(3)
N1 Ta1 C20 C24 2.6(3)
N2 Ta1 C20 C24 -103.4(2)
C9 Ta1 C20 C24 82.4(2)
C10 Ta1 C20 C24 164.1(2)
C21 Ta1 C20 C24 -114.9(3)
C23 Ta1 C20 C24 -37.32(18)
C22 Ta1 C20 C24 -77.5(2)
N1 Ta1 C20 C21 117.5(2)
N2 Ta1 C20 C21 11.5(3)
C9 Ta1 C20 C21 -162.7(2)
C10 Ta1 C20 C21 -81.0(2)
C24 Ta1 C20 C21 114.9(3)
C23 Ta1 C20 C21 77.6(2)
C22 Ta1 C20 C21 37.4(2)
N1 Ta1 C20 C25 -120.6(3)
N2 Ta1 C20 C25 133.4(3)
C9 Ta1 C20 C25 -40.8(3)
C10 Ta1 C20 C25 40.9(3)
C24 Ta1 C20 C25 -123.2(4)
C21 Ta1 C20 C25 121.9(4)
C23 Ta1 C20 C25 -160.5(4)
C22 Ta1 C20 C25 159.3(4)
C24 C20 C21 C22 0.1(4)
C25 C20 C21 C22 172.1(3)
Ta1 C20 C21 C22 -66.0(2)
C24 C20 C21 C26 -173.6(3)
C25 C20 C21 C26 -1.6(5)
Ta1 C20 C21 C26 120.2(3)
C24 C20 C21 Ta1 66.2(2)
C25 C20 C21 Ta1 -121.9(3)
N1 Ta1 C21 C22 7.8(3)
N2 Ta1 C21 C22 -57.7(2)
C9 Ta1 C21 C22 134.8(2)
C10 Ta1 C21 C22 -148.0(2)
C20 Ta1 C21 C22 114.8(3)
C24 Ta1 C21 C22 77.1(2)
C23 Ta1 C21 C22 36.05(19)
N1 Ta1 C21 C20 -107.0(3)
N2 Ta1 C21 C20 -172.6(2)
C9 Ta1 C21 C20 20.0(3)
C10 Ta1 C21 C20 97.2(2)
C24 Ta1 C21 C20 -37.7(2)
C23 Ta1 C21 C20 -78.8(2)
C22 Ta1 C21 C20 -114.8(3)
N1 Ta1 C21 C26 131.8(3)
N2 Ta1 C21 C26 66.2(3)
C9 Ta1 C21 C26 -101.2(3)
C10 Ta1 C21 C26 -24.1(3)
C20 Ta1 C21 C26 -121.3(4)
C24 Ta1 C21 C26 -159.0(4)
C23 Ta1 C21 C26 160.0(4)
C22 Ta1 C21 C26 123.9(4)
C20 C21 C22 C23 0.0(3)
C26 C21 C22 C23 173.6(3)
Ta1 C21 C22 C23 -64.3(2)
C20 C21 C22 C27 -174.3(3)
C26 C21 C22 C27 -0.7(6)
Ta1 C21 C22 C27 121.4(3)
C20 C21 C22 Ta1 64.3(2)
C26 C21 C22 Ta1 -122.0(4)
N1 Ta1 C22 C23 -58.0(2)
N2 Ta1 C22 C23 -116.72(19)
C9 Ta1 C22 C23 47.4(3)
C10 Ta1 C22 C23 151.88(19)
C20 Ta1 C22 C23 79.0(2)
C24 Ta1 C22 C23 37.30(19)
C21 Ta1 C22 C23 116.9(3)
N1 Ta1 C22 C21 -175.0(2)
N2 Ta1 C22 C21 126.3(2)
C9 Ta1 C22 C21 -69.6(3)
C10 Ta1 C22 C21 34.9(2)
C20 Ta1 C22 C21 -38.0(2)
C24 Ta1 C22 C21 -79.6(2)
C23 Ta1 C22 C21 -116.9(3)
N1 Ta1 C22 C27 62.2(4)
N2 Ta1 C22 C27 3.5(3)
C9 Ta1 C22 C27 167.6(3)
C10 Ta1 C22 C27 -87.9(3)
C20 Ta1 C22 C27 -160.8(4)
C24 Ta1 C22 C27 157.5(4)
C21 Ta1 C22 C27 -122.8(4)
C23 Ta1 C22 C27 120.2(4)
C21 C22 C23 C24 -0.1(4)
C27 C22 C23 C24 174.4(3)
Ta1 C22 C23 C24 -63.7(2)
C21 C22 C23 C28 -175.9(3)
C27 C22 C23 C28 -1.4(5)
Ta1 C22 C23 C28 120.6(3)
C21 C22 C23 Ta1 63.6(2)
C27 C22 C23 Ta1 -121.9(3)
N1 Ta1 C23 C22 126.6(2)
N2 Ta1 C23 C22 66.30(19)
C9 Ta1 C23 C22 -148.4(2)
C10 Ta1 C23 C22 -43.1(3)
C20 Ta1 C23 C22 -78.3(2)
C24 Ta1 C23 C22 -116.0(3)
C21 Ta1 C23 C22 -36.73(19)
N1 Ta1 C23 C24 -117.4(2)
N2 Ta1 C23 C24 -177.7(2)
C9 Ta1 C23 C24 -32.4(2)
C10 Ta1 C23 C24 72.9(3)
C20 Ta1 C23 C24 37.7(2)
C21 Ta1 C23 C24 79.3(2)
C22 Ta1 C23 C24 116.0(3)
N1 Ta1 C23 C28 4.5(3)
N2 Ta1 C23 C28 -55.7(3)
C9 Ta1 C23 C28 89.5(4)
C10 Ta1 C23 C28 -165.2(3)
C20 Ta1 C23 C28 159.7(4)
C24 Ta1 C23 C28 121.9(4)
C21 Ta1 C23 C28 -158.8(4)
C22 Ta1 C23 C28 -122.0(4)
C21 C20 C24 C23 -0.2(4)
C25 C20 C24 C23 -172.0(3)
Ta1 C20 C24 C23 66.4(2)
C21 C20 C24 C29 172.4(3)
C25 C20 C24 C29 0.6(6)
Ta1 C20 C24 C29 -121.0(3)
C21 C20 C24 Ta1 -66.6(2)
C25 C20 C24 Ta1 121.6(3)
C22 C23 C24 C20 0.2(4)
C28 C23 C24 C20 175.9(3)
Ta1 C23 C24 C20 -64.8(2)
C22 C23 C24 C29 -172.5(3)
C28 C23 C24 C29 3.2(6)
Ta1 C23 C24 C29 122.5(3)
C22 C23 C24 Ta1 65.0(2)
C28 C23 C24 Ta1 -119.3(3)
N1 Ta1 C24 C20 -178.25(19)
N2 Ta1 C24 C20 118.5(2)
C9 Ta1 C24 C20 -94.7(2)
C10 Ta1 C24 C20 -19.0(2)
C21 Ta1 C24 C20 37.71(19)
C23 Ta1 C24 C20 115.2(3)
C22 Ta1 C24 C20 78.7(2)
N1 Ta1 C24 C23 66.6(2)
N2 Ta1 C24 C23 3.3(3)
C9 Ta1 C24 C23 150.1(2)
C10 Ta1 C24 C23 -134.1(2)
C20 Ta1 C24 C23 -115.2(3)
C21 Ta1 C24 C23 -77.5(2)
C22 Ta1 C24 C23 -36.50(19)
N1 Ta1 C24 C29 -56.2(4)
N2 Ta1 C24 C29 -119.4(3)
C9 Ta1 C24 C29 27.4(4)
C10 Ta1 C24 C29 103.1(4)
C20 Ta1 C24 C29 122.1(4)
C21 Ta1 C24 C29 159.8(4)
C23 Ta1 C24 C29 -122.7(4)
C22 Ta1 C24 C29 -159.2(4)
